data_4346513
loop_
_publ_author_name
'Hickey, James L.'
'James, Janine L.'
'Henderson, Clare A.'
'Price, Katherine A.'
'Mot, Alexandra I.'
'Buncic, Gojko'
'Crouch, Peter J.'
'White, Jonathan M.'
'White, Anthony R.'
'Smith, Trevor A.'
'Donnelly, Paul S.'

_publ_section_title
;
 Intracellular distribution of fluorescent copper and zinc
 bis(thiosemicarbazonato) complexes measured with fluorescence lifetime
 spectroscopy.
;
_journal_issue 19
_journal_name_full 'Inorganic chemistry'
_journal_page_first 9556
_journal_page_last 9567
_journal_paper_doi 10.1021/acs.inorgchem.5b01599
_journal_volume 54
_journal_year 2015
_chemical_formula_sum 'C32 H42 B Cu F2 N10 O2 S2'
_chemical_formula_weight 775.22
_space_group_crystal_system triclinic
_space_group_IT_number 2
_space_group_name_Hall '-P 1'
_space_group_name_H-M_alt 'P -1'
_atom_sites_solution_hydrogens geom
_audit_creation_method SHELXL-2014/7
_cell_angle_alpha 66.870(7)
_cell_angle_beta 80.516(8)
_cell_angle_gamma 84.990(7)
_cell_formula_units_Z 2
_cell_length_a 7.1471(7)
_cell_length_b 15.8888(11)
_cell_length_c 17.5263(15)
_cell_measurement_reflns_used 2191
_cell_measurement_temperature 130.0(2)
_cell_measurement_theta_max 72.8436
_cell_measurement_theta_min 3.0257
_cell_volume 1804.7(3)
_computing_structure_refinement 'SHELXL-2014/7 (Sheldrick, 2014)'
_diffrn_ambient_temperature 130.0(2)
_diffrn_measured_fraction_theta_full 0.997
_diffrn_measured_fraction_theta_max 0.997
_diffrn_measurement_device_type 'Xcalibur, Sapphire3'
_diffrn_radiation_monochromator graphite
_diffrn_radiation_source 'Enhance (Cu) X-ray Source'
_diffrn_radiation_type 'Cu K\a'
_diffrn_radiation_wavelength 1.5418
_diffrn_reflns_av_R_equivalents 0.0885
_diffrn_reflns_av_unetI/netI 0.2149
_diffrn_reflns_Laue_measured_fraction_full 0.997
_diffrn_reflns_Laue_measured_fraction_max 0.997
_diffrn_reflns_limit_h_max 8
_diffrn_reflns_limit_h_min -8
_diffrn_reflns_limit_k_max 14
_diffrn_reflns_limit_k_min -19
_diffrn_reflns_limit_l_max 20
_diffrn_reflns_limit_l_min -20
_diffrn_reflns_number 12391
_diffrn_reflns_point_group_measured_fraction_full 0.997
_diffrn_reflns_point_group_measured_fraction_max 0.997
_diffrn_reflns_theta_full 67.489
_diffrn_reflns_theta_max 67.489
_diffrn_reflns_theta_min 3.025
_exptl_absorpt_coefficient_mu 2.404
_exptl_absorpt_correction_T_max 0.963
_exptl_absorpt_correction_T_min 0.791
_exptl_absorpt_correction_type gaussian
_exptl_absorpt_process_details
;
CrysAlisPro, Oxford Diffraction Ltd.,
Version 1.171.33.52 (release 06-11-2009 CrysAlis171 .NET)
(compiled Nov  6 2009,16:24:50)
Numerical absorption correction based on gaussian integration over
			a multifaceted crystal model
;
_exptl_crystal_colour brown
_exptl_crystal_density_diffrn 1.427
_exptl_crystal_description plate
_exptl_crystal_F_000 808
_exptl_crystal_size_max 0.1418
_exptl_crystal_size_mid 0.0928
_exptl_crystal_size_min 0.0160
_refine_diff_density_max 0.669
_refine_diff_density_min -0.395
_refine_diff_density_rms 0.066
_refine_ls_extinction_method none
_refine_ls_goodness_of_fit_ref 0.683
_refine_ls_hydrogen_treatment constr
_refine_ls_matrix_type full
_refine_ls_number_parameters 462
_refine_ls_number_reflns 6500
_refine_ls_number_restraints 0
_refine_ls_restrained_S_all 0.683
_refine_ls_R_factor_all 0.1332
_refine_ls_R_factor_gt 0.0508
_refine_ls_shift/su_max 0.001
_refine_ls_shift/su_mean 0.000
_refine_ls_structure_factor_coef Fsqd
_refine_ls_weighting_details 'w=1/[\s^2^(Fo^2^)+(0.0306P)^2^] where P=(Fo^2^+2Fc^2^)/3'
_refine_ls_weighting_scheme calc
_refine_ls_wR_factor_gt 0.0895
_refine_ls_wR_factor_ref 0.1007
_reflns_Friedel_coverage 0.000
_reflns_number_gt 2608
_reflns_number_total 6500
_reflns_threshold_expression 'I > 2\s(I)'
_cod_data_source_file ic5b01599_si_002.cif
_cod_data_source_block shelx
_cod_database_code 4346513
_shelx_shelxl_version_number 2014/7
_chemical_oxdiff_usercomment 'james Hickey Cu(I)'
_shelx_space_group_comment
;
The symmetry employed for this shelxl refinement is uniquely defined
by the following loop, which should always be used as a source of
symmetry information in preference to the above space-group names.
They are only intended as comments.
;

loop_
_space_group_symop_operation_xyz
'x, y, z'
'-x, -y, -z'

loop_
_atom_site_label
_atom_site_type_symbol
_atom_site_fract_x
_atom_site_fract_y
_atom_site_fract_z
_atom_site_U_iso_or_equiv
_atom_site_adp_type
_atom_site_occupancy
_atom_site_site_symmetry_order
_atom_site_calc_flag
_atom_site_refinement_flags_posn
_atom_site_refinement_flags_adp
C1 C 0.8673(7) -0.3121(3) 1.1572(3) 0.0439(14) Uani 1 1 d . .
H1A H 0.9241 -0.2837 1.1867 0.066 Uiso 1 1 calc R U
H1B H 0.9072 -0.3753 1.1748 0.066 Uiso 1 1 calc R U
H1C H 0.7317 -0.3078 1.1692 0.066 Uiso 1 1 calc R U
C2 C 0.8897(7) -0.1771(3) 1.0256(3) 0.0303(12) Uani 1 1 d . .
C3 C 0.6832(7) 0.0187(3) 1.0446(3) 0.0304(12) Uani 1 1 d . .
C4 C 0.6658(7) 0.1114(3) 0.9797(3) 0.0307(12) Uani 1 1 d . .
C5 C 0.8302(7) 0.1972(3) 0.7711(3) 0.0304(12) Uani 1 1 d . .
C6 C 0.7970(7) 0.3661(3) 0.6898(3) 0.0317(12) Uani 1 1 d . .
C7 C 0.6464(7) 0.3881(3) 0.7395(3) 0.0392(13) Uani 1 1 d . .
H7 H 0.5759 0.3417 0.7822 0.047 Uiso 1 1 calc R U
C8 C 0.5994(7) 0.4786(3) 0.7263(3) 0.0398(14) Uani 1 1 d . .
H8 H 0.4976 0.4923 0.7605 0.048 Uiso 1 1 calc R U
C9 C 0.7018(7) 0.5495(3) 0.6629(3) 0.0304(12) Uani 1 1 d . .
C10 C 0.8463(7) 0.5275(3) 0.6126(3) 0.0329(12) Uani 1 1 d . .
H10 H 0.9124 0.5745 0.5686 0.040 Uiso 1 1 calc R U
C11 C 0.8988(7) 0.4377(3) 0.6246(3) 0.0306(12) Uani 1 1 d . .
H11 H 1.0004 0.4249 0.5899 0.037 Uiso 1 1 calc R U
C12 C 0.6458(7) 0.6462(3) 0.6537(3) 0.0303(12) Uani 1 1 d . .
C13 C 0.7514(7) 0.6903(3) 0.6863(3) 0.0334(13) Uani 1 1 d . .
C14 C 0.9092(7) 0.6632(3) 0.7323(3) 0.0381(14) Uani 1 1 d . .
C15 C 0.9488(8) 0.7356(3) 0.7493(3) 0.0432(15) Uani 1 1 d . .
H15 H 1.0456 0.7369 0.7784 0.052 Uiso 1 1 calc R U
C16 C 0.8199(8) 0.8082(3) 0.7161(3) 0.0373(13) Uani 1 1 d . .
C17 C 1.0127(7) 0.5720(3) 0.7591(3) 0.0441(15) Uani 1 1 d . .
H17A H 1.0985 0.5698 0.7967 0.066 Uiso 1 1 calc R U
H17B H 1.0829 0.5639 0.7107 0.066 Uiso 1 1 calc R U
H17C H 0.9228 0.5240 0.7871 0.066 Uiso 1 1 calc R U
C18 C 0.8085(8) 0.9009(3) 0.7190(3) 0.0495(16) Uani 1 1 d . .
H18A H 0.7857 0.9460 0.6655 0.074 Uiso 1 1 calc R U
H18B H 0.9258 0.9131 0.7322 0.074 Uiso 1 1 calc R U
H18C H 0.7065 0.9034 0.7613 0.074 Uiso 1 1 calc R U
C19 C 0.4925(7) 0.6881(3) 0.6120(3) 0.0349(13) Uani 1 1 d . .
C20 C 0.3715(7) 0.6613(3) 0.5698(3) 0.0344(13) Uani 1 1 d . .
C21 C 0.2382(7) 0.7297(3) 0.5401(3) 0.0387(14) Uani 1 1 d . .
C22 C 0.2778(7) 0.7993(3) 0.5666(3) 0.0373(14) Uani 1 1 d . .
C24 C 0.1745(7) 0.8919(3) 0.5493(3) 0.0448(15) Uani 1 1 d . .
H24C H 0.1432 0.9019 0.6005 0.067 Uiso 1 1 calc R U
H24B H 0.0603 0.8924 0.5269 0.067 Uiso 1 1 calc R U
H24A H 0.2552 0.9396 0.5095 0.067 Uiso 1 1 calc R U
C23 C 0.3890(7) 0.5749(3) 0.5527(3) 0.0452(15) Uani 1 1 d . .
H23A H 0.3029 0.5787 0.5147 0.068 Uiso 1 1 calc R U
H23C H 0.3585 0.5233 0.6043 0.068 Uiso 1 1 calc R U
H23B H 0.5166 0.5676 0.5282 0.068 Uiso 1 1 calc R U
C25 C 0.6090(7) -0.0049(3) 1.1350(3) 0.0393(14) Uani 1 1 d . .
H25A H 0.6968 -0.0463 1.1688 0.059 Uiso 1 1 calc R U
H25B H 0.4885 -0.0335 1.1480 0.059 Uiso 1 1 calc R U
H25C H 0.5937 0.0498 1.1464 0.059 Uiso 1 1 calc R U
C26 C 0.5741(7) 0.1883(3) 1.0019(3) 0.0339(13) Uani 1 1 d . .
H26A H 0.5528 0.2396 0.9516 0.051 Uiso 1 1 calc R U
H26B H 0.6556 0.2058 1.0313 0.051 Uiso 1 1 calc R U
H26C H 0.4551 0.1690 1.0370 0.051 Uiso 1 1 calc R U
C27 C 0.6653(16) 0.4045(5) 0.9707(5) 0.115(4) Uani 1 1 d . .
H27 H 0.6307 0.4267 0.9172 0.138 Uiso 1 1 calc R U
C28 C 0.5651(11) 0.3453(5) 1.1223(4) 0.119(3) Uani 1 1 d . .
H28A H 0.6670 0.3806 1.1227 0.179 Uiso 1 1 calc R U
H28B H 0.6049 0.2821 1.1390 0.179 Uiso 1 1 calc R U
H28C H 0.4572 0.3513 1.1606 0.179 Uiso 1 1 calc R U
C29 C 0.3053(10) 0.3835(5) 1.0281(5) 0.118(3) Uani 1 1 d . .
H29A H 0.2918 0.4150 0.9700 0.177 Uiso 1 1 calc R U
H29B H 0.2343 0.4160 1.0599 0.177 Uiso 1 1 calc R U
H29C H 0.2583 0.3227 1.0480 0.177 Uiso 1 1 calc R U
C30 C 0.7780(7) 0.7899(3) 0.4356(3) 0.0374(13) Uani 1 1 d . .
H30 H 0.7962 0.8245 0.4658 0.045 Uiso 1 1 calc R U
C31 C 0.6089(8) 0.7665(3) 0.3376(3) 0.0523(16) Uani 1 1 d . .
H31A H 0.4747 0.7634 0.3390 0.079 Uiso 1 1 calc R U
H31B H 0.6620 0.7056 0.3608 0.079 Uiso 1 1 calc R U
H31C H 0.6673 0.7965 0.2806 0.079 Uiso 1 1 calc R U
C32 C 0.5434(8) 0.9060(3) 0.3723(3) 0.0545(17) Uani 1 1 d . .
H32A H 0.5954 0.9502 0.3190 0.082 Uiso 1 1 calc R U
H32B H 0.5578 0.9264 0.4158 0.082 Uiso 1 1 calc R U
H32C H 0.4111 0.8991 0.3726 0.082 Uiso 1 1 calc R U
N1 N 0.9262(6) -0.2660(2) 1.0679(2) 0.0356(11) Uani 1 1 d . .
H1 H 0.9875 -0.2971 1.0409 0.043 Uiso 1 1 calc R U
N2 N 0.7995(5) -0.1295(2) 1.0678(2) 0.0312(10) Uani 1 1 d . .
N3 N 0.7705(5) -0.0400(2) 1.0145(2) 0.0278(10) Uani 1 1 d . .
N4 N 0.7414(5) 0.1192(2) 0.9053(2) 0.0291(10) Uani 1 1 d . .
N5 N 0.7402(5) 0.2033(2) 0.8392(2) 0.0305(10) Uani 1 1 d . .
N6 N 0.8553(5) 0.2762(2) 0.6995(2) 0.0313(10) Uani 1 1 d . .
H6 H 0.9141 0.2694 0.6552 0.038 Uiso 1 1 calc R U
N7 N 0.6990(6) 0.7803(2) 0.6796(2) 0.0331(10) Uani 1 1 d . .
N8 N 0.4295(6) 0.7758(2) 0.6083(2) 0.0340(10) Uani 1 1 d . .
N9 N 0.5142(10) 0.3784(3) 1.0384(4) 0.0852(19) Uani 1 1 d . .
N10 N 0.6433(6) 0.8182(3) 0.3869(2) 0.0364(11) Uani 1 1 d . .
O1 O 0.8377(8) 0.4015(4) 0.9741(4) 0.099(2) Uani 1 1 d . .
O2 O 0.8822(5) 0.7208(2) 0.44428(19) 0.0390(9) Uani 1 1 d . .
F1 F 0.5878(4) 0.91646(17) 0.57265(17) 0.0472(8) Uani 1 1 d . .
F2 F 0.4050(4) 0.85876(18) 0.69902(18) 0.0536(9) Uani 1 1 d . .
S1 S 0.96648(19) -0.13477(8) 0.91620(8) 0.0349(3) Uani 1 1 d . .
S2 S 0.92718(19) 0.09757(8) 0.75693(8) 0.0336(3) Uani 1 1 d . .
B1 B 0.5263(9) 0.8361(4) 0.6396(4) 0.0390(16) Uani 1 1 d . .
Cu Cu 0.86098(11) 0.00868(5) 0.89393(5) 0.0321(2) Uani 1 1 d . .

loop_
_atom_site_aniso_label
_atom_site_aniso_U_11
_atom_site_aniso_U_22
_atom_site_aniso_U_33
_atom_site_aniso_U_23
_atom_site_aniso_U_13
_atom_site_aniso_U_12
C1 0.051(4) 0.037(3) 0.037(3) -0.007(3) -0.009(3) 0.005(3)
C2 0.028(3) 0.035(3) 0.030(3) -0.014(2) -0.006(2) -0.003(2)
C3 0.030(3) 0.034(3) 0.027(3) -0.012(2) -0.005(2) 0.003(2)
C4 0.027(3) 0.032(3) 0.035(3) -0.013(2) -0.007(3) -0.004(2)
C5 0.031(3) 0.032(3) 0.031(3) -0.014(2) -0.010(3) 0.004(2)
C6 0.036(3) 0.035(3) 0.027(3) -0.011(2) -0.015(2) 0.004(2)
C7 0.037(3) 0.035(3) 0.038(3) -0.008(3) 0.003(3) -0.004(2)
C8 0.044(4) 0.031(3) 0.038(3) -0.012(3) 0.001(3) 0.014(3)
C9 0.039(3) 0.024(3) 0.028(3) -0.009(2) -0.010(2) 0.002(2)
C10 0.042(3) 0.030(3) 0.023(3) -0.006(2) -0.008(2) 0.002(2)
C11 0.033(3) 0.031(3) 0.027(3) -0.013(2) -0.001(2) 0.005(2)
C12 0.033(3) 0.025(3) 0.027(3) -0.007(2) 0.000(2) 0.003(2)
C13 0.050(4) 0.026(3) 0.025(3) -0.010(2) -0.009(3) 0.004(2)
C14 0.050(4) 0.028(3) 0.034(3) -0.010(2) -0.014(3) 0.014(3)
C15 0.052(4) 0.037(3) 0.048(4) -0.019(3) -0.022(3) 0.003(3)
C16 0.053(4) 0.034(3) 0.030(3) -0.016(2) -0.012(3) 0.003(3)
C17 0.047(4) 0.039(3) 0.049(4) -0.016(3) -0.021(3) 0.013(3)
C18 0.069(4) 0.043(3) 0.050(4) -0.028(3) -0.025(3) 0.007(3)
C19 0.045(3) 0.022(3) 0.034(3) -0.007(2) -0.008(3) 0.008(2)
C20 0.041(3) 0.028(3) 0.034(3) -0.009(2) -0.011(3) -0.002(2)
C21 0.038(3) 0.027(3) 0.043(3) -0.007(3) -0.003(3) 0.001(2)
C22 0.036(3) 0.029(3) 0.041(3) -0.007(3) -0.009(3) 0.008(2)
C24 0.045(4) 0.035(3) 0.054(4) -0.015(3) -0.016(3) 0.009(3)
C23 0.047(4) 0.044(3) 0.050(4) -0.021(3) -0.021(3) 0.009(3)
C25 0.036(3) 0.044(3) 0.032(3) -0.011(3) 0.002(3) 0.005(3)
C26 0.037(3) 0.032(3) 0.038(3) -0.018(2) -0.010(3) 0.001(2)
C27 0.241(13) 0.033(4) 0.050(5) -0.014(4) 0.035(8) -0.016(7)
C28 0.130(8) 0.177(8) 0.034(4) -0.021(5) -0.025(5) 0.009(6)
C29 0.058(6) 0.136(7) 0.184(9) -0.080(7) -0.027(6) -0.006(5)
C30 0.047(4) 0.036(3) 0.028(3) -0.011(2) 0.000(3) -0.008(3)
C31 0.054(4) 0.058(4) 0.052(4) -0.025(3) -0.024(3) 0.010(3)
C32 0.073(4) 0.040(3) 0.045(4) -0.012(3) -0.018(3) 0.026(3)
N1 0.043(3) 0.029(2) 0.034(2) -0.009(2) -0.010(2) 0.005(2)
N2 0.030(3) 0.030(2) 0.034(3) -0.010(2) -0.013(2) 0.006(2)
N3 0.030(3) 0.032(2) 0.023(2) -0.0123(19) -0.0079(19) 0.0027(19)
N4 0.029(3) 0.026(2) 0.036(3) -0.014(2) -0.012(2) 0.0023(19)
N5 0.034(3) 0.026(2) 0.029(2) -0.006(2) -0.011(2) 0.0005(19)
N6 0.043(3) 0.019(2) 0.032(2) -0.0080(19) -0.010(2) 0.0038(19)
N7 0.045(3) 0.027(2) 0.030(2) -0.0129(19) -0.009(2) 0.003(2)
N8 0.042(3) 0.026(2) 0.032(2) -0.0091(19) -0.007(2) 0.005(2)
N9 0.121(6) 0.051(3) 0.083(5) -0.021(3) -0.031(4) 0.013(4)
N10 0.038(3) 0.037(3) 0.033(2) -0.013(2) -0.011(2) 0.012(2)
O1 0.084(4) 0.093(4) 0.108(5) -0.043(3) 0.018(4) 0.009(4)
O2 0.043(2) 0.035(2) 0.035(2) -0.0097(16) -0.0086(17) 0.0120(17)
F1 0.066(2) 0.0266(16) 0.0479(19) -0.0066(14) -0.0269(16) 0.0032(14)
F2 0.062(2) 0.0531(19) 0.054(2) -0.0329(16) -0.0108(17) 0.0182(17)
S1 0.0445(9) 0.0264(7) 0.0323(8) -0.0092(6) -0.0094(7) 0.0045(6)
S2 0.0420(9) 0.0267(7) 0.0315(8) -0.0112(6) -0.0064(6) 0.0048(6)
B1 0.051(4) 0.036(4) 0.031(4) -0.014(3) -0.010(3) 0.007(3)
Cu 0.0372(5) 0.0264(4) 0.0312(5) -0.0090(3) -0.0093(4) 0.0046(3)

loop_
_atom_type_symbol
_atom_type_description
_atom_type_scat_dispersion_real
_atom_type_scat_dispersion_imag
_atom_type_scat_source
C C 0.0181 0.0091 'International Tables Vol C Tables 4.2.6.8 and 6.1.1.4'
H H 0.0000 0.0000 'International Tables Vol C Tables 4.2.6.8 and 6.1.1.4'
N N 0.0311 0.0180 'International Tables Vol C Tables 4.2.6.8 and 6.1.1.4'
O O 0.0492 0.0322 'International Tables Vol C Tables 4.2.6.8 and 6.1.1.4'
F F 0.0727 0.0534 'International Tables Vol C Tables 4.2.6.8 and 6.1.1.4'
S S 0.3331 0.5567 'International Tables Vol C Tables 4.2.6.8 and 6.1.1.4'
B B 0.0090 0.0039 'International Tables Vol C Tables 4.2.6.8 and 6.1.1.4'
Cu Cu -1.9646 0.5888 'International Tables Vol C Tables 4.2.6.8 and 6.1.1.4'

loop_
_geom_angle_atom_site_label_1
_geom_angle_atom_site_label_2
_geom_angle_atom_site_label_3
_geom_angle
N1 C1 H1A 109.5
N1 C1 H1B 109.5
H1A C1 H1B 109.5
N1 C1 H1C 109.5
H1A C1 H1C 109.5
H1B C1 H1C 109.5
N2 C2 N1 118.0(4)
N2 C2 S1 126.0(4)
N1 C2 S1 116.0(4)
N3 C3 C4 113.0(4)
N3 C3 C25 123.9(4)
C4 C3 C25 123.1(4)
N4 C4 C3 114.3(4)
N4 C4 C26 124.6(4)
C3 C4 C26 121.0(4)
N5 C5 N6 118.5(4)
N5 C5 S2 127.5(4)
N6 C5 S2 114.0(4)
C7 C6 N6 124.2(5)
C7 C6 C11 118.4(5)
N6 C6 C11 117.3(4)
C6 C7 C8 120.6(5)
C6 C7 H7 119.7
C8 C7 H7 119.7
C7 C8 C9 121.1(5)
C7 C8 H8 119.5
C9 C8 H8 119.5
C10 C9 C8 118.1(5)
C10 C9 C12 123.7(5)
C8 C9 C12 118.1(4)
C9 C10 C11 122.4(5)
C9 C10 H10 118.8
C11 C10 H10 118.8
C10 C11 C6 119.4(4)
C10 C11 H11 120.3
C6 C11 H11 120.3
C19 C12 C13 122.7(4)
C19 C12 C9 118.7(5)
C13 C12 C9 118.6(4)
C12 C13 N7 119.4(4)
C12 C13 C14 133.9(4)
N7 C13 C14 106.6(4)
C15 C14 C13 107.2(4)
C15 C14 C17 125.2(5)
C13 C14 C17 127.7(5)
C14 C15 C16 109.2(5)
C14 C15 H15 125.4
C16 C15 H15 125.4
N7 C16 C15 108.3(4)
N7 C16 C18 123.2(4)
C15 C16 C18 128.5(5)
C14 C17 H17A 109.5
C14 C17 H17B 109.5
H17A C17 H17B 109.5
C14 C17 H17C 109.5
H17A C17 H17C 109.5
H17B C17 H17C 109.5
C16 C18 H18A 109.5
C16 C18 H18B 109.5
H18A C18 H18B 109.5
C16 C18 H18C 109.5
H18A C18 H18C 109.5
H18B C18 H18C 109.5
C12 C19 N8 119.3(5)
C12 C19 C20 133.8(5)
N8 C19 C20 106.8(4)
C21 C20 C19 109.8(4)
C21 C20 C23 123.3(5)
C19 C20 C23 126.7(4)
C20 C21 C22 104.8(4)
N8 C22 C21 111.2(4)
N8 C22 C24 121.7(5)
C21 C22 C24 127.0(5)
C22 C24 H24C 109.5
C22 C24 H24B 109.5
H24C C24 H24B 109.5
C22 C24 H24A 109.5
H24C C24 H24A 109.5
H24B C24 H24A 109.5
C20 C23 H23A 109.5
C20 C23 H23C 109.5
H23A C23 H23C 109.5
C20 C23 H23B 109.5
H23A C23 H23B 109.5
H23C C23 H23B 109.5
C3 C25 H25A 109.5
C3 C25 H25B 109.5
H25A C25 H25B 109.5
C3 C25 H25C 109.5
H25A C25 H25C 109.5
H25B C25 H25C 109.5
C4 C26 H26A 109.5
C4 C26 H26B 109.5
H26A C26 H26B 109.5
C4 C26 H26C 109.5
H26A C26 H26C 109.5
H26B C26 H26C 109.5
O1 C27 N9 127.9(9)
O1 C27 H27 116.0
N9 C27 H27 116.0
N9 C28 H28A 109.5
N9 C28 H28B 109.5
H28A C28 H28B 109.5
N9 C28 H28C 109.5
H28A C28 H28C 109.5
H28B C28 H28C 109.5
N9 C29 H29A 109.5
N9 C29 H29B 109.5
H29A C29 H29B 109.5
N9 C29 H29C 109.5
H29A C29 H29C 109.5
H29B C29 H29C 109.5
O2 C30 N10 125.5(5)
O2 C30 H30 117.3
N10 C30 H30 117.3
N10 C31 H31A 109.5
N10 C31 H31B 109.5
H31A C31 H31B 109.5
N10 C31 H31C 109.5
H31A C31 H31C 109.5
H31B C31 H31C 109.5
N10 C32 H32A 109.5
N10 C32 H32B 109.5
H32A C32 H32B 109.5
N10 C32 H32C 109.5
H32A C32 H32C 109.5
H32B C32 H32C 109.5
C2 N1 C1 123.0(4)
C2 N1 H1 118.5
C1 N1 H1 118.5
C2 N2 N3 110.4(4)
C3 N3 N2 119.8(4)
C3 N3 Cu 116.1(3)
N2 N3 Cu 124.1(3)
C4 N4 N5 120.0(4)
C4 N4 Cu 116.4(3)
N5 N4 Cu 123.6(3)
C5 N5 N4 110.2(4)
C5 N6 C6 128.2(4)
C5 N6 H6 115.9
C6 N6 H6 115.9
C16 N7 C13 108.7(4)
C16 N7 B1 126.0(4)
C13 N7 B1 125.3(4)
C22 N8 C19 107.3(4)
C22 N8 B1 126.7(4)
C19 N8 B1 125.9(4)
C27 N9 C28 116.8(7)
C27 N9 C29 124.3(8)
C28 N9 C29 118.9(7)
C30 N10 C32 121.8(4)
C30 N10 C31 119.6(4)
C32 N10 C31 118.1(4)
C2 S1 Cu 94.59(16)
C5 S2 Cu 93.31(17)
F2 B1 F1 109.0(4)
F2 B1 N8 111.4(5)
F1 B1 N8 110.2(4)
F2 B1 N7 109.2(4)
F1 B1 N7 109.9(5)
N8 B1 N7 107.2(4)
N4 Cu N3 80.20(16)
N4 Cu S1 165.06(13)
N3 Cu S1 84.92(11)
N4 Cu S2 85.12(12)
N3 Cu S2 165.30(11)
S1 Cu S2 109.75(6)

loop_
_geom_bond_atom_site_label_1
_geom_bond_atom_site_label_2
_geom_bond_distance
C1 N1 1.449(5)
C1 H1A 0.9600
C1 H1B 0.9600
C1 H1C 0.9600
C2 N2 1.317(6)
C2 N1 1.337(5)
C2 S1 1.770(5)
C3 N3 1.309(5)
C3 C4 1.476(6)
C3 C25 1.490(6)
C4 N4 1.289(6)
C4 C26 1.491(6)
C5 N5 1.294(6)
C5 N6 1.383(5)
C5 S2 1.763(5)
C6 C7 1.380(6)
C6 N6 1.404(5)
C6 C11 1.407(6)
C7 C8 1.384(6)
C7 H7 0.9300
C8 C9 1.390(6)
C8 H8 0.9300
C9 C10 1.358(6)
C9 C12 1.505(6)
C10 C11 1.385(6)
C10 H10 0.9300
C11 H11 0.9300
C12 C19 1.390(6)
C12 C13 1.392(6)
C13 N7 1.410(5)
C13 C14 1.432(6)
C14 C15 1.359(6)
C14 C17 1.503(5)
C15 C16 1.408(6)
C15 H15 0.9300
C16 N7 1.351(6)
C16 C18 1.489(6)
C17 H17A 0.9600
C17 H17B 0.9600
C17 H17C 0.9600
C18 H18A 0.9600
C18 H18B 0.9600
C18 H18C 0.9600
C19 N8 1.406(5)
C19 C20 1.414(6)
C20 C21 1.378(6)
C20 C23 1.507(6)
C21 C22 1.421(6)
C22 N8 1.352(6)
C22 C24 1.528(6)
C24 H24C 0.9600
C24 H24B 0.9600
C24 H24A 0.9600
C23 H23A 0.9600
C23 H23C 0.9600
C23 H23B 0.9600
C25 H25A 0.9600
C25 H25B 0.9600
C25 H25C 0.9600
C26 H26A 0.9600
C26 H26B 0.9600
C26 H26C 0.9600
C27 O1 1.239(11)
C27 N9 1.420(9)
C27 H27 0.9300
C28 N9 1.451(7)
C28 H28A 0.9600
C28 H28B 0.9600
C28 H28C 0.9600
C29 N9 1.524(7)
C29 H29A 0.9600
C29 H29B 0.9600
C29 H29C 0.9600
C30 O2 1.243(5)
C30 N10 1.323(5)
C30 H30 0.9300
C31 N10 1.466(5)
C31 H31A 0.9600
C31 H31B 0.9600
C31 H31C 0.9600
C32 N10 1.458(5)
C32 H32A 0.9600
C32 H32B 0.9600
C32 H32C 0.9600
N1 H1 0.8600
N2 N3 1.381(4)
N3 Cu 1.959(4)
N4 N5 1.382(5)
N4 Cu 1.952(4)
N6 H6 0.8600
N7 B1 1.551(6)
N8 B1 1.533(7)
F1 B1 1.396(6)
F2 B1 1.382(6)
S1 Cu 2.2391(14)
S2 Cu 2.2499(15)

loop_
_geom_hbond_atom_site_label_D
_geom_hbond_atom_site_label_H
_geom_hbond_atom_site_label_A
_geom_hbond_distance_DH
_geom_hbond_distance_HA
_geom_hbond_distance_DA
_geom_hbond_angle_DHA
_geom_hbond_site_symmetry_A
C7 H7 N5 0.93 2.33 2.853(6) 115.3 .
C11 H11 O2 0.93 2.65 3.366(5) 134.6 2_766
C18 H18A F1 0.96 2.52 3.146(5) 123.0 .
C24 H24C F2 0.96 2.62 3.173(6) 117.0 .
C24 H24A F1 0.96 2.43 3.365(6) 165.2 2_676
C26 H26B S1 0.96 2.98 3.697(5) 132.4 2_757
C26 H26C S1 0.96 3.03 3.937(5) 158.5 2_657
N1 H1 O1 0.86 2.06 2.869(6) 155.9 2_757
N6 H6 O2 0.86 2.04 2.869(5) 160.8 2_766

loop_
_geom_torsion_atom_site_label_1
_geom_torsion_atom_site_label_2
_geom_torsion_atom_site_label_3
_geom_torsion_atom_site_label_4
_geom_torsion
N3 C3 C4 N4 -1.1(6)
C25 C3 C4 N4 178.8(5)
N3 C3 C4 C26 -178.7(5)
C25 C3 C4 C26 1.2(7)
N6 C6 C7 C8 179.3(4)
C11 C6 C7 C8 -1.2(8)
C6 C7 C8 C9 0.1(8)
C7 C8 C9 C10 1.7(8)
C7 C8 C9 C12 -178.4(5)
C8 C9 C10 C11 -2.6(8)
C12 C9 C10 C11 177.6(4)
C9 C10 C11 C6 1.5(7)
C7 C6 C11 C10 0.4(7)
N6 C6 C11 C10 180.0(4)
C10 C9 C12 C19 99.2(6)
C8 C9 C12 C19 -80.6(6)
C10 C9 C12 C13 -79.9(6)
C8 C9 C12 C13 100.2(6)
C19 C12 C13 N7 2.0(7)
C9 C12 C13 N7 -178.9(4)
C19 C12 C13 C14 178.4(5)
C9 C12 C13 C14 -2.5(8)
C12 C13 C14 C15 -178.3(5)
N7 C13 C14 C15 -1.5(6)
C12 C13 C14 C17 0.7(10)
N7 C13 C14 C17 177.5(5)
C13 C14 C15 C16 0.4(6)
C17 C14 C15 C16 -178.6(5)
C14 C15 C16 N7 0.9(6)
C14 C15 C16 C18 -179.9(5)
C13 C12 C19 N8 -5.6(7)
C9 C12 C19 N8 175.2(4)
C13 C12 C19 C20 175.7(5)
C9 C12 C19 C20 -3.4(8)
C12 C19 C20 C21 179.2(5)
N8 C19 C20 C21 0.5(6)
C12 C19 C20 C23 -5.1(9)
N8 C19 C20 C23 176.2(5)
C19 C20 C21 C22 -1.1(6)
C23 C20 C21 C22 -177.0(5)
C20 C21 C22 N8 1.4(6)
C20 C21 C22 C24 178.9(5)
N2 C2 N1 C1 1.4(7)
S1 C2 N1 C1 -177.8(4)
N1 C2 N2 N3 -178.9(4)
S1 C2 N2 N3 0.3(6)
C4 C3 N3 N2 179.3(4)
C25 C3 N3 N2 -0.6(7)
C4 C3 N3 Cu 1.6(5)
C25 C3 N3 Cu -178.4(4)
C2 N2 N3 C3 -179.7(5)
C2 N2 N3 Cu -2.2(5)
C3 C4 N4 N5 -177.9(4)
C26 C4 N4 N5 -0.4(7)
C3 C4 N4 Cu 0.1(5)
C26 C4 N4 Cu 177.7(3)
N6 C5 N5 N4 -175.5(4)
S2 C5 N5 N4 5.0(6)
C4 N4 N5 C5 177.1(5)
Cu N4 N5 C5 -0.8(5)
N5 C5 N6 C6 1.0(7)
S2 C5 N6 C6 -179.5(4)
C7 C6 N6 C5 -25.5(8)
C11 C6 N6 C5 155.0(4)
C15 C16 N7 C13 -1.9(6)
C18 C16 N7 C13 178.8(5)
C15 C16 N7 B1 176.1(5)
C18 C16 N7 B1 -3.2(8)
C12 C13 N7 C16 179.4(4)
C14 C13 N7 C16 2.1(5)
C12 C13 N7 B1 1.4(7)
C14 C13 N7 B1 -175.9(5)
C21 C22 N8 C19 -1.2(6)
C24 C22 N8 C19 -178.8(4)
C21 C22 N8 B1 174.1(5)
C24 C22 N8 B1 -3.5(8)
C12 C19 N8 C22 -178.5(5)
C20 C19 N8 C22 0.4(5)
C12 C19 N8 B1 6.2(7)
C20 C19 N8 B1 -174.9(5)
O1 C27 N9 C28 1.1(11)
O1 C27 N9 C29 -179.2(7)
O2 C30 N10 C32 -172.3(5)
O2 C30 N10 C31 -0.2(8)
N2 C2 S1 Cu 1.1(5)
N1 C2 S1 Cu -179.7(3)
N5 C5 S2 Cu -5.9(5)
N6 C5 S2 Cu 174.6(3)
C22 N8 B1 F2 63.3(6)
C19 N8 B1 F2 -122.2(5)
C22 N8 B1 F1 -57.7(7)
C19 N8 B1 F1 116.7(5)
C22 N8 B1 N7 -177.2(4)
C19 N8 B1 N7 -2.8(7)
C16 N7 B1 F2 -57.8(7)
C13 N7 B1 F2 119.8(5)
C16 N7 B1 F1 61.7(6)
C13 N7 B1 F1 -120.7(5)
C16 N7 B1 N8 -178.7(4)
C13 N7 B1 N8 -1.0(7)
